data_7135277
loop_
_publ_author_name
'Liu, Chenrui'
'Peng, Lingya'
'Chen, Yumeng'
'An, Jingyi'
'Li, Zhaoxin'
'Huang, Wenshuang'
'Cui, Ganglong'
'Hu, Shaowei'

_publ_section_title
;
 Catalytic Dinitrogen Silylation by Tris(pyrazolyl)borate-Supported
 Titanium Complexes
;
_journal_name_full 'Chemical Communications'
_journal_paper_doi 10.1039/D5CC04879F
_journal_year 2025
_chemical_formula_moiety 'C54 H78 B2 N14 O4 Ti2'
_chemical_formula_sum 'C54 H78 B2 N14 O4 Ti2'
_chemical_formula_weight 1104.72
_space_group_crystal_system triclinic
_space_group_IT_number 2
_space_group_name_Hall '-P 1'
_space_group_name_H-M_alt 'P -1'
_atom_sites_solution_hydrogens geom
_audit_creation_date 2024-02-06
_audit_creation_method
;
Olex2 1.5
(compiled 2023.08.24 svn.re1ec1418 for OlexSys, GUI svn.r6817)
;
_audit_update_record
;
2024-02-06 deposited with the CCDC.	2025-11-30 downloaded from the CCDC.
;
_cell_angle_alpha 102.8615(15)
_cell_angle_beta 110.4311(18)
_cell_angle_gamma 101.9723(18)
_cell_formula_units_Z 2
_cell_length_a 14.5243(3)
_cell_length_b 15.2715(3)
_cell_length_c 20.3140(3)
_cell_measurement_reflns_used 28568
_cell_measurement_temperature 100.00(10)
_cell_measurement_theta_max 76.2400
_cell_measurement_theta_min 3.2820
_cell_volume 3910.78(15)
_computing_cell_refinement 'CrysAlisPro 1.171.41.123a (Rigaku OD, 2022)'
_computing_data_collection 'CrysAlisPro 1.171.41.123a (Rigaku OD, 2022)'
_computing_data_reduction 'CrysAlisPro 1.171.41.123a (Rigaku OD, 2022)'
_computing_molecular_graphics 'Olex2 1.5 (Dolomanov et al., 2009)'
_computing_publication_material 'Olex2 1.5 (Dolomanov et al., 2009)'
_computing_structure_refinement 'SHELXL 2018/3 (Sheldrick, 2015)'
_diffrn_ambient_environment N~2~
_diffrn_ambient_temperature 100.00(10)
_diffrn_detector 'Hybrid Pixel Array Detector'
_diffrn_detector_area_resol_mean 10.0000
_diffrn_detector_type HyPix
_diffrn_measured_fraction_theta_full 0.992
_diffrn_measured_fraction_theta_max 0.953
_diffrn_measurement_details
;
List of Runs (angles in degrees, time in seconds):

  # Type    Start    End  Width  t~exp~   \w     \q     \k     \f   Frames
#--------------------------------------------------------------------------
  1  \w    -59.00  21.00   0.50    0.05    --  -46.91  69.00-127.00  160
  2  \w   -111.00 -63.00   0.50    0.05    --  -46.91 -69.00 100.00   96
  3  \w    -15.00  53.00   0.50    0.05    --   46.91 -69.00 100.00  136
  4  \w     41.00 119.00   0.50    0.05    --   46.91  69.00-127.00  156
  5  \w   -164.00 -83.00   0.50    2.00    -- -102.00 -69.00 100.00  162
  6  \w    -80.00 -31.00   0.50    2.00    -- -102.00  69.00-127.00   98
  7  \w     88.00 138.00   0.50    2.00    --  104.75  69.00-127.00  100
  8  \w     32.00  87.00   0.50    2.00    --  104.75 -69.00 100.00  110
  9  \w   -109.00 -81.00   0.50    0.05    --  -46.91-125.00-150.00   56
 10  \w   -114.00 -82.00   0.50    0.05    --  -46.91-125.00   0.00   64
 11  \w     -6.00  28.00   0.50    0.05    --  -46.91  19.00  30.00   68
 12  \w    -94.00 -16.00   0.50    0.05    --  -46.91 125.00-150.00  156
 13  \w    -26.00  22.00   0.50    0.05    --   46.91 -37.00 120.00   96
 14  \w   -135.00 -89.00   0.50    2.00    -- -102.00-125.00 150.00   92
 15  \w   -116.00 -90.00   0.50    2.00    -- -102.00 125.00 -60.00   52
 16  \w   -172.00-143.00   0.50    2.00    -- -102.00-125.00 150.00   58
 17  \w    -60.00 -34.00   0.50    2.00    -- -102.00  61.00  90.00   52
 18  \w    -68.00 -30.00   0.50    2.00    -- -102.00  61.00 150.00   76
 19  \w   -162.00 -78.00   0.50    2.00    -- -102.00-125.00-120.00  168
 20  \w    -82.00 -43.00   0.50    2.00    -- -102.00 125.00 -60.00   78
 21  \w   -175.00-130.00   0.50    2.00    -- -102.00-125.00-150.00   90
 22  \w   -115.00 -71.00   0.50    2.00    -- -102.00-125.00-150.00   88
 23  \w    -66.00 -34.00   0.50    2.00    -- -102.00  61.00 -90.00   64
 24  \w     97.00 135.00   0.50    2.00    --  104.75  45.00  90.00   76
 25  \w    151.00 177.00   0.50    2.00    --  104.75  45.00-180.00   52
 26  \w     49.00  75.00   0.50    2.00    --  104.75-125.00-120.00   52
 27  \w     92.00 138.00   0.50    2.00    --  104.75  45.00-180.00   92
 28  \w     62.00 117.00   0.50    2.00    --  104.75-125.00 120.00  110
 29  \w     36.00  92.00   0.50    2.00    --  104.75-125.00  90.00  112
 30  \w    127.00 161.00   0.50    2.00    --  104.75  15.00 -30.00   68
 31  \w     79.00 177.00   0.50    2.00    --  104.75 125.00  60.00  196
 32  \w     82.00 167.00   0.50    2.00    --  104.75 125.00 150.00  170
 33  \w     70.00 102.00   0.50    2.00    --  104.75 -94.00 150.00   64
 34  \w     32.00 104.00   0.50    2.00    --  104.75 -94.00-180.00  144
 35  \w     55.00 114.00   0.50    2.00    --  104.75-125.00  60.00  118
 36  \w     65.00 106.00   0.50    2.00    --  104.75 -94.00  90.00   82
 37  \w     84.00 109.00   0.50    2.00    --  104.75 -94.00 -30.00   50
 38  \w    152.00 177.00   0.50    2.00    --  104.75  45.00  90.00   50
 39  \w     37.00  62.00   0.50    2.00    --  104.75 -61.00-150.00   50
 40  \w     86.00 117.00   0.50    2.00    --  104.75-125.00-120.00   62
 41  \w     36.00  73.00   0.50    2.00    --  104.75 -61.00-120.00   74
;
_diffrn_measurement_device 'four-circle diffractometer'
_diffrn_measurement_device_type 'XtaLAB Synergy R, DW system, HyPix'
_diffrn_measurement_method '\w scans'
_diffrn_orient_matrix_type 'CrysAlisPro convention (1999,Acta A55,543-557)'
_diffrn_orient_matrix_UB_11 -0.1006100000
_diffrn_orient_matrix_UB_12 -0.0101413000
_diffrn_orient_matrix_UB_13 -0.0650802000
_diffrn_orient_matrix_UB_21 0.0339559000
_diffrn_orient_matrix_UB_22 0.1078115000
_diffrn_orient_matrix_UB_23 0.0159162000
_diffrn_orient_matrix_UB_31 0.0540273000
_diffrn_orient_matrix_UB_32 -0.0116808000
_diffrn_orient_matrix_UB_33 -0.0530783000
_diffrn_radiation_monochromator mirror
_diffrn_radiation_probe x-ray
_diffrn_radiation_type 'Cu K\a'
_diffrn_radiation_wavelength 1.54184
_diffrn_reflns_av_R_equivalents 0.0600
_diffrn_reflns_av_unetI/netI 0.0557
_diffrn_reflns_Laue_measured_fraction_full 0.992
_diffrn_reflns_Laue_measured_fraction_max 0.953
_diffrn_reflns_limit_h_max 18
_diffrn_reflns_limit_h_min -17
_diffrn_reflns_limit_k_max 19
_diffrn_reflns_limit_k_min -19
_diffrn_reflns_limit_l_max 18
_diffrn_reflns_limit_l_min -25
_diffrn_reflns_number 50770
_diffrn_reflns_point_group_measured_fraction_full 0.992
_diffrn_reflns_point_group_measured_fraction_max 0.953
_diffrn_reflns_theta_full 67.684
_diffrn_reflns_theta_max 76.503
_diffrn_reflns_theta_min 3.278
_diffrn_source 'Rotating-anode X-ray tube'
_diffrn_source_type 'Rigaku (Cu) X-ray Source'
_exptl_absorpt_coefficient_mu 2.067
_exptl_absorpt_correction_T_max 1.00000
_exptl_absorpt_correction_T_min 0.81726
_exptl_absorpt_correction_type multi-scan
_exptl_absorpt_process_details
;
CrysAlisPro 1.171.41.123a (Rigaku Oxford Diffraction, 2022)
Empirical absorption correction using spherical harmonics,
implemented in SCALE3 ABSPACK scaling algorithm.
;
_exptl_crystal_colour green
_exptl_crystal_colour_primary green
_exptl_crystal_density_diffrn 0.938
_exptl_crystal_description cube
_exptl_crystal_F_000 1172
_exptl_crystal_size_max 0.05
_exptl_crystal_size_mid 0.04
_exptl_crystal_size_min 0.04
_refine_diff_density_max 0.465
_refine_diff_density_min -0.420
_refine_diff_density_rms 0.061
_refine_ls_extinction_method none
_refine_ls_goodness_of_fit_ref 1.058
_refine_ls_hydrogen_treatment constr
_refine_ls_matrix_type full
_refine_ls_number_parameters 701
_refine_ls_number_reflns 15687
_refine_ls_number_restraints 0
_refine_ls_restrained_S_all 1.058
_refine_ls_R_factor_all 0.0566
_refine_ls_R_factor_gt 0.0522
_refine_ls_shift/su_max 0.001
_refine_ls_shift/su_mean 0.000
_refine_ls_structure_factor_coef Fsqd
_refine_ls_weighting_details 'w=1/[\s^2^(Fo^2^)+(0.0693P)^2^+2.3664P] where P=(Fo^2^+2Fc^2^)/3'
_refine_ls_weighting_scheme calc
_refine_ls_wR_factor_gt 0.1388
_refine_ls_wR_factor_ref 0.1423
_reflns_Friedel_coverage 0.000
_reflns_number_gt 14256
_reflns_number_total 15687
_reflns_threshold_expression 'I > 2\s(I)'
_cod_data_source_file d5cc04879f2.cif
_cod_data_source_block exp_8762_auto_sq
_cod_original_cell_volume 3910.76(14)
_cod_database_code 7135277
_shelx_shelxl_version_number 2018/3
_chemical_oxdiff_formula 'C H O N B Ti'
_shelx_space_group_comment
;
The symmetry employed for this shelxl refinement is uniquely defined
by the following loop, which should always be used as a source of
symmetry information in preference to the above space-group names.
They are only intended as comments.
;
_shelx_estimated_absorpt_t_max 0.922
_shelx_estimated_absorpt_t_min 0.904
_reflns_odcompleteness_completeness 99.76
_reflns_odcompleteness_iscentric 1
_reflns_odcompleteness_theta 66.97
_olex2_refinement_description
;
1. Fixed Uiso
 At 1.2 times of:
  All B(H) groups, All C(H) groups, All C(H,H) groups
 At 1.5 times of:
  All C(H,H,H) groups
2.a Ternary CH refined with riding coordinates:
 B1(H1), B2(H2)
2.b Secondary CH2 refined with riding coordinates:
 C51(H27A,H27B), C54(H24A,H24B), C27(H54A,H54B), C24(H51A,H51B), C52(H26A,H52),
  C53(H25A,H25B), C26(H53A,H53B), C25(H52A,H52B)
2.c Aromatic/amide H refined with riding coordinates:
 C40(H8), C13(H35), C35(H13), C18(H47), C30(H3), C8(H30), C47(H18), C20(H45),
 C19(H46), C45(H20), C3(H40), C46(H19)
2.d Idealised Me refined as rotating group:
 C42(H10A,H10B,H10C), C15(H37A,H37B,H37C), C32(H5A,H5B,H5C), C49(H23A,H23B,
 H23C), C11(H33A,H33B,H33C), C37(H15A,H15B,H15C), C5(H42A,H42B,H42C), C10(H32A,
 H32B,H32C), C22(H50A,H50B,H50C), C28(H1A,H1B,H1C), C23(H49A,H49B,H49C),
 C50(H22A,H22B,H22C), C33(H11A,H11B,H11C), C38(H6A,H6B,H6C), C6(H28A,H28B,H28C),
  C1(H38A,H38B,H38C)
;
_smtbx_masks_void_probe_radius 1.2
_smtbx_masks_void_truncation_radius 1.2
_olex2_submission_special_instructions 'No special instructions were received'
_oxdiff_exptl_absorpt_empirical_details
;
Empirical correction (ABSPACK) includes:
- Absorption correction using spherical harmonics
- Frame scaling
;
_oxdiff_exptl_absorpt_empirical_full_max 1.865
_oxdiff_exptl_absorpt_empirical_full_min 0.297

loop_
_space_group_symop_operation_xyz
'x, y, z'
'-x, -y, -z'

loop_
_atom_site_label
_atom_site_type_symbol
_atom_site_fract_x
_atom_site_fract_y
_atom_site_fract_z
_atom_site_U_iso_or_equiv
_atom_site_adp_type
_atom_site_occupancy
_atom_site_site_symmetry_order
_atom_site_calc_flag
_atom_site_refinement_flags_posn
_atom_site_refinement_flags_adp
_atom_site_refinement_flags_occupancy
_atom_site_disorder_assembly
_atom_site_disorder_group
Ti2 Ti 0.62223(2) 0.34699(2) 0.33117(2) 0.01842(8) Uani 1 1 d . . . . .
Ti1 Ti 0.69748(3) 0.65714(2) 0.30553(2) 0.02245(9) Uani 1 1 d . . . . .
O4 O 0.68282(10) 0.38290(9) 0.45085(7) 0.0240(3) Uani 1 1 d . . . . .
O3 O 0.73476(10) 0.30602(10) 0.32028(8) 0.0276(3) Uani 1 1 d . . . . .
O2 O 0.85691(11) 0.72431(10) 0.38457(8) 0.0309(3) Uani 1 1 d . . . . .
O1 O 0.63521(12) 0.71546(10) 0.36576(8) 0.0316(3) Uani 1 1 d . . . . .
N14 N 0.51788(11) 0.29266(11) 0.21427(8) 0.0212(3) Uani 1 1 d . . . . .
N2 N 0.66400(11) 0.46653(11) 0.33053(8) 0.0210(3) Uani 1 1 d . . . . .
N6 N 0.77122(13) 0.62016(11) 0.22710(9) 0.0259(3) Uani 1 1 d . . . . .
N5 N 0.74909(13) 0.65007(11) 0.16606(9) 0.0263(3) Uani 1 1 d . . . . .
N12 N 0.47597(12) 0.35913(11) 0.34096(8) 0.0213(3) Uani 1 1 d . . . . .
N7 N 0.56147(13) 0.62401(11) 0.13932(9) 0.0256(3) Uani 1 1 d . . . . .
N10 N 0.55619(12) 0.19615(11) 0.32863(9) 0.0239(3) Uani 1 1 d . . . . .
N8 N 0.56090(13) 0.60120(11) 0.20108(8) 0.0239(3) Uani 1 1 d . . . . .
N13 N 0.42039(12) 0.23050(11) 0.18901(9) 0.0230(3) Uani 1 1 d . . . . .
N9 N 0.45393(12) 0.14754(11) 0.28559(9) 0.0249(3) Uani 1 1 d . . . . .
N3 N 0.68684(14) 0.78799(12) 0.20125(9) 0.0285(3) Uani 1 1 d . . . . .
N4 N 0.71720(14) 0.79484(11) 0.27480(9) 0.0283(3) Uani 1 1 d . . . . .
N1 N 0.68244(12) 0.54620(11) 0.32403(8) 0.0217(3) Uani 1 1 d . . . . .
N11 N 0.38586(12) 0.28550(12) 0.30046(9) 0.0238(3) Uani 1 1 d . . . . .
C41 C 0.52727(15) 0.31253(14) 0.15567(10) 0.0249(4) Uani 1 1 d . . . . .
C36 C 0.45226(15) 0.43064(14) 0.37581(10) 0.0244(4) Uani 1 1 d . . . . .
C43 C 0.80099(14) 0.27016(13) 0.30313(10) 0.0225(3) Uani 1 1 d . . . . .
C48 C 0.76746(15) 0.18968(14) 0.23984(11) 0.0266(4) Uani 1 1 d . . . . .
C31 C 0.59803(16) 0.13547(14) 0.35772(11) 0.0262(4) Uani 1 1 d . . . . .
C17 C 0.50595(16) 0.79074(14) 0.36104(12) 0.0292(4) Uani 1 1 d . . . . .
C44 C 0.90752(15) 0.31099(15) 0.34914(11) 0.0279(4) Uani 1 1 d . . . . .
C42 C 0.62656(16) 0.37517(15) 0.16261(11) 0.0296(4) Uani 1 1 d . . . . .
H10A H 0.642466 0.346912 0.121270 0.044 Uiso 1 1 calc R U . . .
H10B H 0.682527 0.382240 0.209632 0.044 Uiso 1 1 calc R U . . .
H10C H 0.619693 0.437379 0.161477 0.044 Uiso 1 1 calc R U . . .
C39 C 0.36927(15) 0.21350(15) 0.11530(11) 0.0273(4) Uani 1 1 d . . . . .
C40 C 0.43575(16) 0.26414(15) 0.09251(11) 0.0300(4) Uani 1 1 d . . . . .
H8 H 0.421834 0.265674 0.043552 0.036 Uiso 1 1 calc R U . . .
C14 C 0.46515(15) 0.54506(14) 0.18152(11) 0.0261(4) Uani 1 1 d . . . . .
C29 C 0.43155(16) 0.05810(14) 0.28801(11) 0.0283(4) Uani 1 1 d . . . . .
C16 C 0.58783(16) 0.76022(13) 0.40016(11) 0.0274(4) Uani 1 1 d . . . . .
C13 C 0.40378(16) 0.53270(15) 0.10784(11) 0.0293(4) Uani 1 1 d . . . . .
H35 H 0.332778 0.496817 0.080462 0.035 Uiso 1 1 calc R U . . .
C9 C 0.84408(15) 0.57842(14) 0.22830(12) 0.0290(4) Uani 1 1 d . . . . .
C15 C 0.43449(16) 0.50575(15) 0.23449(12) 0.0304(4) Uani 1 1 d . . . . .
H37A H 0.473464 0.462661 0.248553 0.046 Uiso 1 1 calc R U . . .
H37B H 0.360284 0.471216 0.210794 0.046 Uiso 1 1 calc R U . . .
H37C H 0.449591 0.557567 0.278911 0.046 Uiso 1 1 calc R U . . .
C12 C 0.46667(16) 0.58287(14) 0.08277(11) 0.0283(4) Uani 1 1 d . . . . .
C34 C 0.30663(15) 0.31087(16) 0.31032(11) 0.0306(4) Uani 1 1 d . . . . .
C4 C 0.73507(18) 0.88563(15) 0.31120(12) 0.0326(4) Uani 1 1 d . . . . .
C32 C 0.70961(17) 0.16234(15) 0.40818(12) 0.0313(4) Uani 1 1 d . . . . .
H5A H 0.716425 0.139476 0.450532 0.047 Uiso 1 1 calc R U . . .
H5B H 0.739774 0.231307 0.426022 0.047 Uiso 1 1 calc R U . . .
H5C H 0.745978 0.133891 0.381165 0.047 Uiso 1 1 calc R U . . .
C21 C 0.62022(17) 0.77992(14) 0.47773(11) 0.0308(4) Uani 1 1 d . . . . .
C2 C 0.6844(2) 0.87230(15) 0.19210(12) 0.0369(5) Uani 1 1 d . . . . .
C35 C 0.34587(15) 0.40232(16) 0.35795(11) 0.0297(4) Uani 1 1 d . . . . .
H13 H 0.308446 0.438892 0.375232 0.036 Uiso 1 1 calc R U . . .
C51 C 0.76724(15) 0.46581(14) 0.50206(11) 0.0281(4) Uani 1 1 d . . . . .
H27A H 0.742111 0.520294 0.513700 0.034 Uiso 1 1 calc R U . . .
H27B H 0.818517 0.482533 0.481494 0.034 Uiso 1 1 calc R U . . .
C49 C 0.94150(16) 0.39577(15) 0.41645(11) 0.0310(4) Uani 1 1 d . . . . .
H23A H 0.918237 0.446682 0.401035 0.047 Uiso 1 1 calc R U . . .
H23B H 1.017099 0.417294 0.442336 0.047 Uiso 1 1 calc R U . . .
H23C H 0.911291 0.378525 0.449819 0.047 Uiso 1 1 calc R U . . .
C11 C 0.44229(18) 0.59380(16) 0.00758(11) 0.0335(4) Uani 1 1 d . . . . .
H33A H 0.443495 0.659024 0.010696 0.050 Uiso 1 1 calc R U . . .
H33B H 0.373479 0.550465 -0.027195 0.050 Uiso 1 1 calc R U . . .
H33C H 0.493942 0.579061 -0.009908 0.050 Uiso 1 1 calc R U . . .
C18 C 0.46041(18) 0.84034(16) 0.40025(13) 0.0348(4) Uani 1 1 d . . . . .
H47 H 0.405440 0.860928 0.373964 0.042 Uiso 1 1 calc R U . . .
C7 C 0.80903(16) 0.62833(14) 0.13074(11) 0.0302(4) Uani 1 1 d . . . . .
C30 C 0.52233(17) 0.04810(14) 0.33375(11) 0.0294(4) Uani 1 1 d . . . . .
H3 H 0.531336 -0.006816 0.346278 0.035 Uiso 1 1 calc R U . . .
C54 C 0.63376(17) 0.34482(15) 0.49404(11) 0.0303(4) Uani 1 1 d . . . . .
H24A H 0.598912 0.275875 0.470205 0.036 Uiso 1 1 calc R U . . .
H24B H 0.582046 0.375831 0.499217 0.036 Uiso 1 1 calc R U . . .
C37 C 0.52982(15) 0.52451(14) 0.42373(11) 0.0269(4) Uani 1 1 d . . . . .
H15A H 0.495968 0.573680 0.421572 0.040 Uiso 1 1 calc R U . . .
H15B H 0.584480 0.537231 0.406151 0.040 Uiso 1 1 calc R U . . .
H15C H 0.560097 0.524427 0.475039 0.040 Uiso 1 1 calc R U . . .
C27 C 0.90269(17) 0.70203(17) 0.45207(12) 0.0353(5) Uani 1 1 d . . . . .
H54A H 0.922458 0.643867 0.441771 0.042 Uiso 1 1 calc R U . . .
H54B H 0.854290 0.693461 0.476123 0.042 Uiso 1 1 calc R U . . .
C8 C 0.87017(17) 0.58277(15) 0.16887(12) 0.0334(4) Uani 1 1 d . . . . .
H30 H 0.920023 0.559055 0.157174 0.040 Uiso 1 1 calc R U . . .
C47 C 0.84089(17) 0.15259(16) 0.22535(13) 0.0350(5) Uani 1 1 d . . . . .
H18 H 0.818768 0.099453 0.182455 0.042 Uiso 1 1 calc R U . . .
C5 C 0.7700(2) 0.92269(15) 0.39328(12) 0.0365(5) Uani 1 1 d . . . . .
H42A H 0.714008 0.938967 0.404418 0.055 Uiso 1 1 calc R U . . .
H42B H 0.830538 0.979211 0.414202 0.055 Uiso 1 1 calc R U . . .
H42C H 0.788222 0.874222 0.415112 0.055 Uiso 1 1 calc R U . . .
C24 C 0.93867(17) 0.78780(16) 0.37556(13) 0.0358(5) Uani 1 1 d . . . . .
H51A H 0.918252 0.842724 0.364696 0.043 Uiso 1 1 calc R U . . .
H51B H 0.953140 0.754293 0.334460 0.043 Uiso 1 1 calc R U . . .
C20 C 0.57198(18) 0.82919(16) 0.51371(12) 0.0365(5) Uani 1 1 d . . . . .
H45 H 0.594019 0.841807 0.565690 0.044 Uiso 1 1 calc R U . . .
C19 C 0.49286(19) 0.86046(17) 0.47623(14) 0.0388(5) Uani 1 1 d . . . . .
H46 H 0.461427 0.894961 0.501937 0.047 Uiso 1 1 calc R U . . .
C52 C 0.81392(18) 0.43792(19) 0.57052(12) 0.0382(5) Uani 1 1 d . . . . .
H26A H 0.844609 0.493473 0.616057 0.046 Uiso 1 1 calc R U . . .
H52 H 0.867983 0.408924 0.567701 0.046 Uiso 1 1 calc R U . . .
C10 C 0.88700(17) 0.53488(16) 0.28682(13) 0.0345(4) Uani 1 1 d . . . . .
H32A H 0.900626 0.477769 0.264742 0.052 Uiso 1 1 calc R U . . .
H32B H 0.836844 0.518240 0.307643 0.052 Uiso 1 1 calc R U . . .
H32C H 0.951585 0.580189 0.326313 0.052 Uiso 1 1 calc R U . . .
C53 C 0.7218(2) 0.36599(18) 0.56959(12) 0.0392(5) Uani 1 1 d . . . . .
H25A H 0.738629 0.307745 0.575295 0.047 Uiso 1 1 calc R U . . .
H25B H 0.702904 0.392981 0.610195 0.047 Uiso 1 1 calc R U . . .
C22 C 0.46957(19) 0.77180(17) 0.27879(13) 0.0370(5) Uani 1 1 d . . . . .
H50A H 0.526937 0.801580 0.268134 0.056 Uiso 1 1 calc R U . . .
H50B H 0.412930 0.798038 0.261189 0.056 Uiso 1 1 calc R U . . .
H50C H 0.445139 0.703443 0.253433 0.056 Uiso 1 1 calc R U . . .
C28 C 0.32503(18) -0.01083(16) 0.24858(14) 0.0388(5) Uani 1 1 d . . . . .
H1A H 0.279814 0.011667 0.269805 0.058 Uiso 1 1 calc R U . . .
H1B H 0.327061 -0.072548 0.254278 0.058 Uiso 1 1 calc R U . . .
H1C H 0.298255 -0.016860 0.195774 0.058 Uiso 1 1 calc R U . . .
C23 C 0.7091(2) 0.74924(18) 0.52007(12) 0.0411(5) Uani 1 1 d . . . . .
H49A H 0.773574 0.787706 0.521943 0.062 Uiso 1 1 calc R U . . .
H49B H 0.696980 0.682500 0.495084 0.062 Uiso 1 1 calc R U . . .
H49C H 0.714417 0.757618 0.570660 0.062 Uiso 1 1 calc R U . . .
C50 C 0.65458(16) 0.14420(16) 0.19077(12) 0.0348(5) Uani 1 1 d . . . . .
H22A H 0.618001 0.124460 0.220039 0.052 Uiso 1 1 calc R U . . .
H22B H 0.645090 0.088822 0.150845 0.052 Uiso 1 1 calc R U . . .
H22C H 0.626775 0.189565 0.169328 0.052 Uiso 1 1 calc R U . . .
C45 C 0.97801(17) 0.27050(19) 0.33281(14) 0.0411(5) Uani 1 1 d . . . . .
H20 H 1.049702 0.297968 0.364143 0.049 Uiso 1 1 calc R U . . .
C33 C 0.19794(17) 0.2457(2) 0.27368(14) 0.0426(5) Uani 1 1 d . . . . .
H11A H 0.152654 0.278388 0.287288 0.064 Uiso 1 1 calc R U . . .
H11B H 0.194820 0.189817 0.290025 0.064 Uiso 1 1 calc R U . . .
H11C H 0.175092 0.226075 0.219711 0.064 Uiso 1 1 calc R U . . .
C3 C 0.7149(2) 0.93651(15) 0.26099(12) 0.0380(5) Uani 1 1 d . . . . .
H40 H 0.721056 1.001821 0.272249 0.046 Uiso 1 1 calc R U . . .
C38 C 0.25991(17) 0.15075(19) 0.07123(12) 0.0406(5) Uani 1 1 d . . . . .
H6A H 0.214434 0.177446 0.089723 0.061 Uiso 1 1 calc R U . . .
H6B H 0.254295 0.087710 0.076226 0.061 Uiso 1 1 calc R U . . .
H6C H 0.239351 0.145973 0.018876 0.061 Uiso 1 1 calc R U . . .
C6 C 0.8059(2) 0.65472(19) 0.06338(13) 0.0422(5) Uani 1 1 d . . . . .
H28A H 0.835960 0.723359 0.077526 0.063 Uiso 1 1 calc R U . . .
H28B H 0.733976 0.635038 0.026897 0.063 Uiso 1 1 calc R U . . .
H28C H 0.845620 0.623034 0.041684 0.063 Uiso 1 1 calc R U . . .
C46 C 0.94528(18) 0.19105(19) 0.27177(15) 0.0438(6) Uani 1 1 d . . . . .
H19 H 0.993776 0.163242 0.261832 0.053 Uiso 1 1 calc R U . . .
C1 C 0.6553(3) 0.88545(17) 0.11743(13) 0.0481(6) Uani 1 1 d . . . . .
H38A H 0.707174 0.875219 0.098672 0.072 Uiso 1 1 calc R U . . .
H38B H 0.652078 0.949844 0.121735 0.072 Uiso 1 1 calc R U . . .
H38C H 0.587523 0.839896 0.083016 0.072 Uiso 1 1 calc R U . . .
B1 B 0.65935(19) 0.69150(15) 0.14286(12) 0.0277(4) Uani 1 1 d . . . . .
H1 H 0.646318 0.699574 0.093214 0.033 Uiso 1 1 calc R U . . .
B2 B 0.38209(16) 0.19734(15) 0.24404(12) 0.0234(4) Uani 1 1 d . . . . .
H2 H 0.309657 0.153260 0.216846 0.028 Uiso 1 1 calc R U . . .
C26 C 0.9962(2) 0.7866(2) 0.49967(16) 0.0626(9) Uani 1 1 d . . . . .
H53A H 0.978154 0.836453 0.528389 0.075 Uiso 1 1 calc R U . . .
H53B H 1.050573 0.769100 0.534616 0.075 Uiso 1 1 calc R U . . .
C25 C 1.0311(3) 0.8191(3) 0.44730(18) 0.0831(14) Uani 1 1 d . . . . .
H52A H 1.084500 0.791157 0.441109 0.100 Uiso 1 1 calc R U . . .
H52B H 1.061024 0.888789 0.465532 0.100 Uiso 1 1 calc R U . . .

loop_
_atom_site_aniso_label
_atom_site_aniso_U_11
_atom_site_aniso_U_22
_atom_site_aniso_U_33
_atom_site_aniso_U_23
_atom_site_aniso_U_13
_atom_site_aniso_U_12
Ti2 0.01791(15) 0.01804(15) 0.02070(16) 0.00865(12) 0.00861(12) 0.00472(12)
Ti1 0.02642(17) 0.01886(16) 0.02226(16) 0.01015(12) 0.00900(13) 0.00556(13)
O4 0.0252(6) 0.0246(6) 0.0213(6) 0.0094(5) 0.0094(5) 0.0045(5)
O3 0.0221(6) 0.0293(7) 0.0298(7) 0.0070(5) 0.0093(5) 0.0101(5)
O2 0.0293(7) 0.0280(7) 0.0303(7) 0.0161(6) 0.0070(6) 0.0008(6)
O1 0.0403(8) 0.0307(7) 0.0260(7) 0.0108(6) 0.0126(6) 0.0158(6)
N14 0.0176(7) 0.0212(7) 0.0226(7) 0.0077(6) 0.0078(6) 0.0023(6)
N2 0.0205(7) 0.0230(7) 0.0225(7) 0.0095(6) 0.0112(6) 0.0064(6)
N6 0.0255(8) 0.0228(8) 0.0300(8) 0.0131(6) 0.0113(7) 0.0042(6)
N5 0.0303(8) 0.0218(7) 0.0247(8) 0.0090(6) 0.0111(7) 0.0030(6)
N12 0.0204(7) 0.0229(7) 0.0241(7) 0.0104(6) 0.0122(6) 0.0055(6)
N7 0.0330(8) 0.0214(7) 0.0222(7) 0.0103(6) 0.0090(7) 0.0089(7)
N10 0.0237(7) 0.0201(7) 0.0267(8) 0.0099(6) 0.0094(6) 0.0039(6)
N8 0.0287(8) 0.0236(7) 0.0217(7) 0.0112(6) 0.0105(6) 0.0082(6)
N13 0.0178(7) 0.0241(7) 0.0254(7) 0.0086(6) 0.0088(6) 0.0030(6)
N9 0.0242(8) 0.0206(7) 0.0270(8) 0.0094(6) 0.0092(6) 0.0019(6)
N3 0.0410(9) 0.0221(8) 0.0231(8) 0.0119(6) 0.0124(7) 0.0078(7)
N4 0.0383(9) 0.0196(8) 0.0231(8) 0.0089(6) 0.0088(7) 0.0060(7)
N1 0.0217(7) 0.0224(7) 0.0215(7) 0.0100(6) 0.0085(6) 0.0060(6)
N11 0.0201(7) 0.0286(8) 0.0247(7) 0.0117(6) 0.0108(6) 0.0055(6)
C41 0.0257(9) 0.0250(9) 0.0240(9) 0.0084(7) 0.0110(7) 0.0060(7)
C36 0.0276(9) 0.0307(10) 0.0220(8) 0.0122(7) 0.0148(7) 0.0112(8)
C43 0.0234(9) 0.0215(8) 0.0290(9) 0.0137(7) 0.0141(7) 0.0077(7)
C48 0.0269(9) 0.0224(9) 0.0323(10) 0.0102(8) 0.0140(8) 0.0072(7)
C31 0.0311(10) 0.0224(9) 0.0274(9) 0.0115(7) 0.0127(8) 0.0085(8)
C17 0.0337(10) 0.0238(9) 0.0351(10) 0.0155(8) 0.0171(9) 0.0076(8)
C44 0.0242(9) 0.0304(10) 0.0322(10) 0.0128(8) 0.0142(8) 0.0073(8)
C42 0.0280(10) 0.0340(10) 0.0255(9) 0.0106(8) 0.0128(8) 0.0028(8)
C39 0.0239(9) 0.0320(10) 0.0233(9) 0.0083(8) 0.0094(7) 0.0051(8)
C40 0.0306(10) 0.0340(10) 0.0217(9) 0.0091(8) 0.0101(8) 0.0037(8)
C14 0.0293(9) 0.0259(9) 0.0267(9) 0.0121(7) 0.0124(8) 0.0104(8)
C29 0.0326(10) 0.0207(9) 0.0339(10) 0.0108(8) 0.0179(8) 0.0035(8)
C16 0.0348(10) 0.0176(8) 0.0299(9) 0.0088(7) 0.0153(8) 0.0040(7)
C13 0.0267(9) 0.0319(10) 0.0270(9) 0.0118(8) 0.0080(8) 0.0076(8)
C9 0.0267(9) 0.0237(9) 0.0355(10) 0.0106(8) 0.0131(8) 0.0042(7)
C15 0.0276(9) 0.0351(11) 0.0320(10) 0.0182(8) 0.0124(8) 0.0087(8)
C12 0.0333(10) 0.0268(9) 0.0252(9) 0.0106(8) 0.0097(8) 0.0120(8)
C34 0.0218(9) 0.0422(11) 0.0296(10) 0.0137(9) 0.0132(8) 0.0070(8)
C4 0.0443(12) 0.0234(9) 0.0284(10) 0.0098(8) 0.0134(9) 0.0084(9)
C32 0.0338(10) 0.0269(10) 0.0323(10) 0.0147(8) 0.0085(8) 0.0111(8)
C21 0.0366(11) 0.0231(9) 0.0307(10) 0.0121(8) 0.0129(9) 0.0035(8)
C2 0.0557(14) 0.0259(10) 0.0321(11) 0.0151(8) 0.0176(10) 0.0135(10)
C35 0.0246(9) 0.0401(11) 0.0287(9) 0.0099(8) 0.0150(8) 0.0130(8)
C51 0.0260(9) 0.0282(10) 0.0257(9) 0.0066(8) 0.0095(8) 0.0038(8)
C49 0.0250(9) 0.0331(10) 0.0303(10) 0.0081(8) 0.0098(8) 0.0050(8)
C11 0.0364(11) 0.0368(11) 0.0250(9) 0.0150(8) 0.0082(8) 0.0091(9)
C18 0.0357(11) 0.0305(10) 0.0464(12) 0.0176(9) 0.0231(10) 0.0105(9)
C7 0.0316(10) 0.0267(9) 0.0289(10) 0.0060(8) 0.0141(8) 0.0027(8)
C30 0.0360(10) 0.0219(9) 0.0343(10) 0.0138(8) 0.0165(9) 0.0087(8)
C54 0.0359(11) 0.0337(10) 0.0281(9) 0.0163(8) 0.0180(9) 0.0095(8)
C37 0.0290(9) 0.0284(9) 0.0289(9) 0.0106(8) 0.0168(8) 0.0099(8)
C27 0.0309(10) 0.0376(11) 0.0316(10) 0.0187(9) 0.0055(9) 0.0043(9)
C8 0.0308(10) 0.0295(10) 0.0381(11) 0.0089(9) 0.0152(9) 0.0067(8)
C47 0.0322(10) 0.0314(10) 0.0429(12) 0.0059(9) 0.0206(9) 0.0107(9)
C5 0.0505(13) 0.0222(9) 0.0299(10) 0.0078(8) 0.0122(9) 0.0057(9)
C24 0.0337(11) 0.0314(10) 0.0373(11) 0.0161(9) 0.0124(9) -0.0014(9)
C20 0.0417(12) 0.0351(11) 0.0298(10) 0.0081(9) 0.0192(9) 0.0013(9)
C19 0.0399(12) 0.0366(12) 0.0462(12) 0.0118(10) 0.0277(11) 0.0085(10)
C52 0.0339(11) 0.0502(13) 0.0277(10) 0.0137(9) 0.0088(9) 0.0132(10)
C10 0.0299(10) 0.0334(11) 0.0441(12) 0.0196(9) 0.0148(9) 0.0108(9)
C53 0.0494(13) 0.0415(12) 0.0306(11) 0.0198(9) 0.0157(10) 0.0149(10)
C22 0.0410(12) 0.0423(12) 0.0372(11) 0.0210(10) 0.0168(10) 0.0220(10)
C28 0.0320(11) 0.0265(10) 0.0533(13) 0.0152(10) 0.0160(10) 0.0006(9)
C23 0.0503(14) 0.0401(12) 0.0279(10) 0.0135(9) 0.0100(10) 0.0121(11)
C50 0.0275(10) 0.0294(10) 0.0371(11) -0.0019(8) 0.0104(9) 0.0074(8)
C45 0.0239(10) 0.0513(14) 0.0467(13) 0.0114(11) 0.0169(9) 0.0100(10)
C33 0.0224(10) 0.0541(14) 0.0433(12) 0.0034(11) 0.0159(9) 0.0053(10)
C3 0.0612(15) 0.0193(9) 0.0349(11) 0.0121(8) 0.0198(11) 0.0118(9)
C38 0.0284(11) 0.0505(14) 0.0279(10) 0.0103(10) 0.0046(9) -0.0024(10)
C6 0.0504(14) 0.0459(13) 0.0350(11) 0.0152(10) 0.0245(11) 0.0103(11)
C46 0.0305(11) 0.0482(14) 0.0542(14) 0.0071(11) 0.0238(11) 0.0144(10)
C1 0.086(2) 0.0278(11) 0.0318(11) 0.0178(9) 0.0203(12) 0.0194(12)
B1 0.0370(12) 0.0203(10) 0.0244(10) 0.0102(8) 0.0113(9) 0.0056(9)
B2 0.0201(9) 0.0246(10) 0.0257(10) 0.0099(8) 0.0108(8) 0.0030(8)
C26 0.0481(15) 0.0690(19) 0.0431(14) 0.0297(14) -0.0024(12) -0.0115(14)
C25 0.0485(17) 0.108(3) 0.0478(16) 0.0378(18) -0.0044(13) -0.0360(18)

loop_
_atom_type_symbol
_atom_type_description
_atom_type_scat_dispersion_real
_atom_type_scat_dispersion_imag
_atom_type_scat_source
C C 0.0181 0.0091 'International Tables Vol C Tables 4.2.6.8 and 6.1.1.4'
H H 0.0000 0.0000 'International Tables Vol C Tables 4.2.6.8 and 6.1.1.4'
B B 0.0090 0.0039 'International Tables Vol C Tables 4.2.6.8 and 6.1.1.4'
N N 0.0311 0.0180 'International Tables Vol C Tables 4.2.6.8 and 6.1.1.4'
O O 0.0492 0.0322 'International Tables Vol C Tables 4.2.6.8 and 6.1.1.4'
Ti Ti 0.2191 1.8069 'International Tables Vol C Tables 4.2.6.8 and 6.1.1.4'

loop_
_geom_angle_atom_site_label_1
_geom_angle_atom_site_label_2
_geom_angle_atom_site_label_3
_geom_angle
_geom_angle_site_symmetry_1
_geom_angle_site_symmetry_3
_geom_angle_publ_flag
O4 Ti2 N14 162.33(5) . . ?
O4 Ti2 N12 83.62(5) . . ?
O4 Ti2 N10 85.60(5) . . ?
O3 Ti2 O4 96.42(6) . . ?
O3 Ti2 N14 96.60(6) . . ?
O3 Ti2 N12 166.60(6) . . ?
O3 Ti2 N10 85.11(6) . . ?
N14 Ti2 N12 80.96(6) . . ?
N14 Ti2 N10 83.65(6) . . ?
N2 Ti2 O4 95.82(6) . . ?
N2 Ti2 O3 99.01(6) . . ?
N2 Ti2 N14 93.90(6) . . ?
N2 Ti2 N12 94.31(6) . . ?
N2 Ti2 N10 175.45(6) . . ?
N12 Ti2 N10 81.53(6) . . ?
O2 Ti1 N6 82.44(6) . . ?
O2 Ti1 N8 160.46(6) . . ?
O2 Ti1 N4 84.48(6) . . ?
O1 Ti1 O2 97.31(6) . . ?
O1 Ti1 N6 166.34(6) . . ?
O1 Ti1 N8 97.20(6) . . ?
O1 Ti1 N4 84.56(6) . . ?
N6 Ti1 N4 81.81(6) . . ?
N8 Ti1 N6 80.37(6) . . ?
N8 Ti1 N4 83.94(6) . . ?
N1 Ti1 O2 96.51(6) . . ?
N1 Ti1 O1 98.77(7) . . ?
N1 Ti1 N6 94.83(6) . . ?
N1 Ti1 N8 94.14(6) . . ?
N1 Ti1 N4 176.36(6) . . ?
C51 O4 Ti2 124.37(11) . . ?
C51 O4 C54 106.46(14) . . ?
C54 O4 Ti2 127.53(12) . . ?
C43 O3 Ti2 171.54(13) . . ?
C27 O2 Ti1 123.73(12) . . ?
C27 O2 C24 108.62(15) . . ?
C24 O2 Ti1 127.15(12) . . ?
C16 O1 Ti1 172.56(13) . . ?
N13 N14 Ti2 121.72(11) . . ?
C41 N14 Ti2 131.22(13) . . ?
C41 N14 N13 106.95(14) . . ?
N1 N2 Ti2 173.20(14) . . ?
N5 N6 Ti1 119.64(12) . . ?
C9 N6 Ti1 133.62(13) . . ?
C9 N6 N5 106.48(16) . . ?
N6 N5 B1 120.24(15) . . ?
C7 N5 N6 109.86(17) . . ?
C7 N5 B1 129.59(17) . . ?
N11 N12 Ti2 119.79(11) . . ?
C36 N12 Ti2 132.78(13) . . ?
C36 N12 N11 107.16(15) . . ?
N8 N7 B1 120.61(15) . . ?
C12 N7 N8 109.65(16) . . ?
C12 N7 B1 129.67(16) . . ?
N9 N10 Ti2 119.65(11) . . ?
C31 N10 Ti2 133.89(13) . . ?
C31 N10 N9 106.27(15) . . ?
N7 N8 Ti1 121.35(12) . . ?
C14 N8 Ti1 132.06(12) . . ?
C14 N8 N7 106.57(15) . . ?
N14 N13 B2 120.21(15) . . ?
C39 N13 N14 109.63(15) . . ?
C39 N13 B2 129.97(16) . . ?
N10 N9 B2 119.85(15) . . ?
C29 N9 N10 110.62(16) . . ?
C29 N9 B2 129.52(17) . . ?
N4 N3 B1 119.67(15) . . ?
C2 N3 N4 110.64(16) . . ?
C2 N3 B1 129.68(17) . . ?
N3 N4 Ti1 118.62(12) . . ?
C4 N4 Ti1 134.19(13) . . ?
C4 N4 N3 105.89(15) . . ?
N2 N1 Ti1 174.03(14) . . ?
N12 N11 B2 120.71(14) . . ?
C34 N11 N12 109.70(16) . . ?
C34 N11 B2 128.80(17) . . ?
N14 C41 C42 121.27(17) . . ?
N14 C41 C40 109.67(17) . . ?
C40 C41 C42 129.02(17) . . ?
N12 C36 C35 109.16(17) . . ?
N12 C36 C37 123.15(16) . . ?
C35 C36 C37 127.68(18) . . ?
O3 C43 C48 121.23(17) . . ?
O3 C43 C44 119.52(17) . . ?
C44 C43 C48 119.24(17) . . ?
C43 C48 C50 120.21(17) . . ?
C47 C48 C43 118.93(19) . . ?
C47 C48 C50 120.84(19) . . ?
N10 C31 C32 122.51(17) . . ?
N10 C31 C30 110.01(17) . . ?
C30 C31 C32 127.48(18) . . ?
C16 C17 C22 120.65(18) . . ?
C18 C17 C16 118.95(19) . . ?
C18 C17 C22 120.39(19) . . ?
C43 C44 C49 118.45(17) . . ?
C45 C44 C43 119.7(2) . . ?
C45 C44 C49 121.83(19) . . ?
C41 C42 H10A 109.5 . . ?
C41 C42 H10B 109.5 . . ?
C41 C42 H10C 109.5 . . ?
H10A C42 H10B 109.5 . . ?
H10A C42 H10C 109.5 . . ?
H10B C42 H10C 109.5 . . ?
N13 C39 C40 107.51(17) . . ?
N13 C39 C38 122.99(17) . . ?
C40 C39 C38 129.49(18) . . ?
C41 C40 H8 126.9 . . ?
C39 C40 C41 106.23(17) . . ?
C39 C40 H8 126.9 . . ?
N8 C14 C13 109.74(17) . . ?
N8 C14 C15 122.24(17) . . ?
C13 C14 C15 128.01(19) . . ?
N9 C29 C30 107.26(17) . . ?
N9 C29 C28 122.86(19) . . ?
C30 C29 C28 129.85(18) . . ?
O1 C16 C17 121.07(18) . . ?
O1 C16 C21 119.99(19) . . ?
C17 C16 C21 118.92(19) . . ?
C14 C13 H35 126.9 . . ?
C12 C13 C14 106.17(18) . . ?
C12 C13 H35 126.9 . . ?
N6 C9 C8 109.86(18) . . ?
N6 C9 C10 122.12(18) . . ?
C8 C9 C10 128.01(19) . . ?
C14 C15 H37A 109.5 . . ?
C14 C15 H37B 109.5 . . ?
C14 C15 H37C 109.5 . . ?
H37A C15 H37B 109.5 . . ?
H37A C15 H37C 109.5 . . ?
H37B C15 H37C 109.5 . . ?
N7 C12 C13 107.87(17) . . ?
N7 C12 C11 122.63(18) . . ?
C13 C12 C11 129.50(19) . . ?
N11 C34 C35 107.84(17) . . ?
N11 C34 C33 122.7(2) . . ?
C35 C34 C33 129.47(19) . . ?
N4 C4 C5 122.77(18) . . ?
N4 C4 C3 110.04(18) . . ?
C3 C4 C5 127.18(19) . . ?
C31 C32 H5A 109.5 . . ?
C31 C32 H5B 109.5 . . ?
C31 C32 H5C 109.5 . . ?
H5A C32 H5B 109.5 . . ?
H5A C32 H5C 109.5 . . ?
H5B C32 H5C 109.5 . . ?
C16 C21 C23 119.15(19) . . ?
C20 C21 C16 119.6(2) . . ?
C20 C21 C23 121.20(19) . . ?
N3 C2 C3 107.62(18) . . ?
N3 C2 C1 121.9(2) . . ?
C3 C2 C1 130.4(2) . . ?
C36 C35 H13 126.9 . . ?
C34 C35 C36 106.14(17) . . ?
C34 C35 H13 126.9 . . ?
O4 C51 H27A 110.9 . . ?
O4 C51 H27B 110.9 . . ?
O4 C51 C52 104.18(17) . . ?
H27A C51 H27B 108.9 . . ?
C52 C51 H27A 110.9 . . ?
C52 C51 H27B 110.9 . . ?
C44 C49 H23A 109.5 . . ?
C44 C49 H23B 109.5 . . ?
C44 C49 H23C 109.5 . . ?
H23A C49 H23B 109.5 . . ?
H23A C49 H23C 109.5 . . ?
H23B C49 H23C 109.5 . . ?
C12 C11 H33A 109.5 . . ?
C12 C11 H33B 109.5 . . ?
C12 C11 H33C 109.5 . . ?
H33A C11 H33B 109.5 . . ?
H33A C11 H33C 109.5 . . ?
H33B C11 H33C 109.5 . . ?
C17 C18 H47 118.9 . . ?
C19 C18 C17 122.1(2) . . ?
C19 C18 H47 118.9 . . ?
N5 C7 C8 107.78(18) . . ?
N5 C7 C6 122.8(2) . . ?
C8 C7 C6 129.4(2) . . ?
C31 C30 H3 127.1 . . ?
C29 C30 C31 105.83(17) . . ?
C29 C30 H3 127.1 . . ?
O4 C54 H24A 110.7 . . ?
O4 C54 H24B 110.7 . . ?
O4 C54 C53 105.02(17) . . ?
H24A C54 H24B 108.8 . . ?
C53 C54 H24A 110.7 . . ?
C53 C54 H24B 110.7 . . ?
C36 C37 H15A 109.5 . . ?
C36 C37 H15B 109.5 . . ?
C36 C37 H15C 109.5 . . ?
H15A C37 H15B 109.5 . . ?
H15A C37 H15C 109.5 . . ?
H15B C37 H15C 109.5 . . ?
O2 C27 H54A 111.0 . . ?
O2 C27 H54B 111.0 . . ?
O2 C27 C26 103.60(18) . . ?
H54A C27 H54B 109.0 . . ?
C26 C27 H54A 111.0 . . ?
C26 C27 H54B 111.0 . . ?
C9 C8 H30 127.0 . . ?
C7 C8 C9 106.00(19) . . ?
C7 C8 H30 127.0 . . ?
C48 C47 H18 119.1 . . ?
C46 C47 C48 121.8(2) . . ?
C46 C47 H18 119.1 . . ?
C4 C5 H42A 109.5 . . ?
C4 C5 H42B 109.5 . . ?
C4 C5 H42C 109.5 . . ?
H42A C5 H42B 109.5 . . ?
H42A C5 H42C 109.5 . . ?
H42B C5 H42C 109.5 . . ?
O2 C24 H51A 110.6 . . ?
O2 C24 H51B 110.6 . . ?
O2 C24 C25 105.73(18) . . ?
H51A C24 H51B 108.7 . . ?
C25 C24 H51A 110.6 . . ?
C25 C24 H51B 110.6 . . ?
C21 C20 H45 119.0 . . ?
C19 C20 C21 122.0(2) . . ?
C19 C20 H45 119.0 . . ?
C18 C19 H46 120.8 . . ?
C20 C19 C18 118.4(2) . . ?
C20 C19 H46 120.8 . . ?
C51 C52 H26A 111.0 . . ?
C51 C52 H52 111.0 . . ?
C51 C52 C53 103.99(18) . . ?
H26A C52 H52 109.0 . . ?
C53 C52 H26A 111.0 . . ?
C53 C52 H52 111.0 . . ?
C9 C10 H32A 109.5 . . ?
C9 C10 H32B 109.5 . . ?
C9 C10 H32C 109.5 . . ?
H32A C10 H32B 109.5 . . ?
H32A C10 H32C 109.5 . . ?
H32B C10 H32C 109.5 . . ?
C54 C53 C52 105.12(17) . . ?
C54 C53 H25A 110.7 . . ?
C54 C53 H25B 110.7 . . ?
C52 C53 H25A 110.7 . . ?
C52 C53 H25B 110.7 . . ?
H25A C53 H25B 108.8 . . ?
C17 C22 H50A 109.5 . . ?
C17 C22 H50B 109.5 . . ?
C17 C22 H50C 109.5 . . ?
H50A C22 H50B 109.5 . . ?
H50A C22 H50C 109.5 . . ?
H50B C22 H50C 109.5 . . ?
C29 C28 H1A 109.5 . . ?
C29 C28 H1B 109.5 . . ?
C29 C28 H1C 109.5 . . ?
H1A C28 H1B 109.5 . . ?
H1A C28 H1C 109.5 . . ?
H1B C28 H1C 109.5 . . ?
C21 C23 H49A 109.5 . . ?
C21 C23 H49B 109.5 . . ?
C21 C23 H49C 109.5 . . ?
H49A C23 H49B 109.5 . . ?
H49A C23 H49C 109.5 . . ?
H49B C23 H49C 109.5 . . ?
C48 C50 H22A 109.5 . . ?
C48 C50 H22B 109.5 . . ?
C48 C50 H22C 109.5 . . ?
H22A C50 H22B 109.5 . . ?
H22A C50 H22C 109.5 . . ?
H22B C50 H22C 109.5 . . ?
C44 C45 H20 119.4 . . ?
C46 C45 C44 121.1(2) . . ?
C46 C45 H20 119.4 . . ?
C34 C33 H11A 109.5 . . ?
C34 C33 H11B 109.5 . . ?
C34 C33 H11C 109.5 . . ?
H11A C33 H11B 109.5 . . ?
H11A C33 H11C 109.5 . . ?
H11B C33 H11C 109.5 . . ?
C4 C3 H40 127.1 . . ?
C2 C3 C4 105.81(18) . . ?
C2 C3 H40 127.1 . . ?
C39 C38 H6A 109.5 . . ?
C39 C38 H6B 109.5 . . ?
C39 C38 H6C 109.5 . . ?
H6A C38 H6B 109.5 . . ?
H6A C38 H6C 109.5 . . ?
H6B C38 H6C 109.5 . . ?
C7 C6 H28A 109.5 . . ?
C7 C6 H28B 109.5 . . ?
C7 C6 H28C 109.5 . . ?
H28A C6 H28B 109.5 . . ?
H28A C6 H28C 109.5 . . ?
H28B C6 H28C 109.5 . . ?
C47 C46 H19 120.4 . . ?
C45 C46 C47 119.2(2) . . ?
C45 C46 H19 120.4 . . ?
C2 C1 H38A 109.5 . . ?
C2 C1 H38B 109.5 . . ?
C2 C1 H38C 109.5 . . ?
H38A C1 H38B 109.5 . . ?
H38A C1 H38C 109.5 . . ?
H38B C1 H38C 109.5 . . ?
N5 B1 N7 109.15(15) . . ?
N5 B1 N3 109.46(17) . . ?
N5 B1 H1 109.9 . . ?
N7 B1 N3 108.55(17) . . ?
N7 B1 H1 109.9 . . ?
N3 B1 H1 109.9 . . ?
N13 B2 H2 110.0 . . ?
N9 B2 N13 109.91(15) . . ?
N9 B2 H2 110.0 . . ?
N11 B2 N13 107.78(15) . . ?
N11 B2 N9 109.04(15) . . ?
N11 B2 H2 110.0 . . ?
C27 C26 H53A 110.8 . . ?
C27 C26 H53B 110.8 . . ?
H53A C26 H53B 108.9 . . ?
C25 C26 C27 104.7(2) . . ?
C25 C26 H53A 110.8 . . ?
C25 C26 H53B 110.8 . . ?
C24 C25 H52A 110.4 . . ?
C24 C25 H52B 110.4 . . ?
C26 C25 C24 106.8(2) . . ?
C26 C25 H52A 110.4 . . ?
C26 C25 H52B 110.4 . . ?
H52A C25 H52B 108.6 . . ?

loop_
_geom_bond_atom_site_label_1
_geom_bond_atom_site_label_2
_geom_bond_distance
_geom_bond_site_symmetry_2
_geom_bond_publ_flag
Ti2 O4 2.1674(13) . ?
Ti2 O3 1.9305(14) . ?
Ti2 N14 2.1710(15) . ?
Ti2 N2 1.8049(16) . ?
Ti2 N12 2.2424(15) . ?
Ti2 N10 2.2858(15) . ?
Ti1 O2 2.1628(15) . ?
Ti1 O1 1.9312(15) . ?
Ti1 N6 2.2463(17) . ?
Ti1 N8 2.1722(16) . ?
Ti1 N4 2.3137(16) . ?
Ti1 N1 1.8019(15) . ?
O4 C51 1.438(2) . ?
O4 C54 1.452(2) . ?
O3 C43 1.309(2) . ?
O2 C27 1.450(2) . ?
O2 C24 1.462(2) . ?
O1 C16 1.322(3) . ?
N14 N13 1.374(2) . ?
N14 C41 1.336(2) . ?
N2 N1 1.237(2) . ?
N6 N5 1.373(2) . ?
N6 C9 1.340(3) . ?
N5 C7 1.354(3) . ?
N5 B1 1.539(3) . ?
N12 N11 1.371(2) . ?
N12 C36 1.340(2) . ?
N7 N8 1.377(2) . ?
N7 C12 1.351(3) . ?
N7 B1 1.542(3) . ?
N10 N9 1.367(2) . ?
N10 C31 1.343(2) . ?
N8 C14 1.340(3) . ?
N13 C39 1.353(3) . ?
N13 B2 1.544(2) . ?
N9 C29 1.353(3) . ?
N9 B2 1.543(3) . ?
N3 N4 1.374(2) . ?
N3 C2 1.347(3) . ?
N3 B1 1.544(3) . ?
N4 C4 1.340(3) . ?
N11 C34 1.351(3) . ?
N11 B2 1.539(3) . ?
C41 C42 1.497(3) . ?
C41 C40 1.392(3) . ?
C36 C35 1.403(3) . ?
C36 C37 1.488(3) . ?
C43 C48 1.418(3) . ?
C43 C44 1.410(3) . ?
C48 C47 1.393(3) . ?
C48 C50 1.497(3) . ?
C31 C32 1.491(3) . ?
C31 C30 1.398(3) . ?
C17 C16 1.413(3) . ?
C17 C18 1.397(3) . ?
C17 C22 1.503(3) . ?
C44 C49 1.505(3) . ?
C44 C45 1.396(3) . ?
C42 H10A 0.9800 . ?
C42 H10B 0.9800 . ?
C42 H10C 0.9800 . ?
C39 C40 1.381(3) . ?
C39 C38 1.495(3) . ?
C40 H8 0.9500 . ?
C14 C13 1.394(3) . ?
C14 C15 1.493(3) . ?
C29 C30 1.384(3) . ?
C29 C28 1.492(3) . ?
C16 C21 1.417(3) . ?
C13 H35 0.9500 . ?
C13 C12 1.374(3) . ?
C9 C8 1.397(3) . ?
C9 C10 1.500(3) . ?
C15 H37A 0.9800 . ?
C15 H37B 0.9800 . ?
C15 H37C 0.9800 . ?
C12 C11 1.499(3) . ?
C34 C35 1.376(3) . ?
C34 C33 1.495(3) . ?
C4 C5 1.493(3) . ?
C4 C3 1.403(3) . ?
C32 H5A 0.9800 . ?
C32 H5B 0.9800 . ?
C32 H5C 0.9800 . ?
C21 C20 1.387(3) . ?
C21 C23 1.510(3) . ?
C2 C3 1.376(3) . ?
C2 C1 1.498(3) . ?
C35 H13 0.9500 . ?
C51 H27A 0.9900 . ?
C51 H27B 0.9900 . ?
C51 C52 1.517(3) . ?
C49 H23A 0.9800 . ?
C49 H23B 0.9800 . ?
C49 H23C 0.9800 . ?
C11 H33A 0.9800 . ?
C11 H33B 0.9800 . ?
C11 H33C 0.9800 . ?
C18 H47 0.9500 . ?
C18 C19 1.386(3) . ?
C7 C8 1.374(3) . ?
C7 C6 1.499(3) . ?
C30 H3 0.9500 . ?
C54 H24A 0.9900 . ?
C54 H24B 0.9900 . ?
C54 C53 1.528(3) . ?
C37 H15A 0.9800 . ?
C37 H15B 0.9800 . ?
C37 H15C 0.9800 . ?
C27 H54A 0.9900 . ?
C27 H54B 0.9900 . ?
C27 C26 1.499(4) . ?
C8 H30 0.9500 . ?
C47 H18 0.9500 . ?
C47 C46 1.385(3) . ?
C5 H42A 0.9800 . ?
C5 H42B 0.9800 . ?
C5 H42C 0.9800 . ?
C24 H51A 0.9900 . ?
C24 H51B 0.9900 . ?
C24 C25 1.487(4) . ?
C20 H45 0.9500 . ?
C20 C19 1.381(4) . ?
C19 H46 0.9500 . ?
C52 H26A 0.9900 . ?
C52 H52 0.9900 . ?
C52 C53 1.536(3) . ?
C10 H32A 0.9800 . ?
C10 H32B 0.9800 . ?
C10 H32C 0.9800 . ?
C53 H25A 0.9900 . ?
C53 H25B 0.9900 . ?
C22 H50A 0.9800 . ?
C22 H50B 0.9800 . ?
C22 H50C 0.9800 . ?
C28 H1A 0.9800 . ?
C28 H1B 0.9800 . ?
C28 H1C 0.9800 . ?
C23 H49A 0.9800 . ?
C23 H49B 0.9800 . ?
C23 H49C 0.9800 . ?
C50 H22A 0.9800 . ?
C50 H22B 0.9800 . ?
C50 H22C 0.9800 . ?
C45 H20 0.9500 . ?
C45 C46 1.384(4) . ?
C33 H11A 0.9800 . ?
C33 H11B 0.9800 . ?
C33 H11C 0.9800 . ?
C3 H40 0.9500 . ?
C38 H6A 0.9800 . ?
C38 H6B 0.9800 . ?
C38 H6C 0.9800 . ?
C6 H28A 0.9800 . ?
C6 H28B 0.9800 . ?
C6 H28C 0.9800 . ?
C46 H19 0.9500 . ?
C1 H38A 0.9800 . ?
C1 H38B 0.9800 . ?
C1 H38C 0.9800 . ?
B1 H1 1.0000 . ?
B2 H2 1.0000 . ?
C26 H53A 0.9900 . ?
C26 H53B 0.9900 . ?
C26 C25 1.463(4) . ?
C25 H52A 0.9900 . ?
C25 H52B 0.9900 . ?

loop_
_geom_torsion_atom_site_label_1
_geom_torsion_atom_site_label_2
_geom_torsion_atom_site_label_3
_geom_torsion_atom_site_label_4
_geom_torsion
_geom_torsion_site_symmetry_1
_geom_torsion_site_symmetry_2
_geom_torsion_site_symmetry_3
_geom_torsion_site_symmetry_4
_geom_torsion_publ_flag
Ti2 O4 C51 C52 -153.20(13) . . . . ?
Ti2 O4 C54 C53 160.32(13) . . . . ?
Ti2 N14 N13 C39 175.51(13) . . . . ?
Ti2 N14 N13 B2 0.0(2) . . . . ?
Ti2 N14 C41 C42 6.8(3) . . . . ?
Ti2 N14 C41 C40 -175.58(14) . . . . ?
Ti2 N12 N11 C34 -175.12(12) . . . . ?
Ti2 N12 N11 B2 -4.5(2) . . . . ?
Ti2 N12 C36 C35 174.36(13) . . . . ?
Ti2 N12 C36 C37 -4.3(3) . . . . ?
Ti2 N10 N9 C29 176.16(12) . . . . ?
Ti2 N10 N9 B2 -4.9(2) . . . . ?
Ti2 N10 C31 C32 5.1(3) . . . . ?
Ti2 N10 C31 C30 -175.21(13) . . . . ?
Ti1 O2 C27 C26 -160.09(19) . . . . ?
Ti1 O2 C24 C25 176.3(2) . . . . ?
Ti1 N6 N5 C7 173.99(13) . . . . ?
Ti1 N6 N5 B1 -11.8(2) . . . . ?
Ti1 N6 C9 C8 -173.02(14) . . . . ?
Ti1 N6 C9 C10 7.1(3) . . . . ?
Ti1 N8 C14 C13 177.48(14) . . . . ?
Ti1 N8 C14 C15 -1.6(3) . . . . ?
Ti1 N4 C4 C5 13.8(4) . . . . ?
Ti1 N4 C4 C3 -165.47(17) . . . . ?
O4 C51 C52 C53 -30.1(2) . . . . ?
O4 C54 C53 C52 13.8(2) . . . . ?
O3 C43 C48 C47 -178.05(18) . . . . ?
O3 C43 C48 C50 0.4(3) . . . . ?
O3 C43 C44 C49 -0.7(3) . . . . ?
O3 C43 C44 C45 177.26(19) . . . . ?
O2 C27 C26 C25 -32.8(4) . . . . ?
O2 C24 C25 C26 -9.6(4) . . . . ?
O1 C16 C21 C20 178.23(18) . . . . ?
O1 C16 C21 C23 0.1(3) . . . . ?
N14 N13 C39 C40 1.2(2) . . . . ?
N14 N13 C39 C38 -178.2(2) . . . . ?
N14 N13 B2 N9 -59.5(2) . . . . ?
N14 N13 B2 N11 59.2(2) . . . . ?
N14 C41 C40 C39 0.1(2) . . . . ?
N6 N5 C7 C8 0.6(2) . . . . ?
N6 N5 C7 C6 -177.83(19) . . . . ?
N6 N5 B1 N7 -50.1(2) . . . . ?
N6 N5 B1 N3 68.6(2) . . . . ?
N6 C9 C8 C7 -0.6(2) . . . . ?
N5 N6 C9 C8 1.0(2) . . . . ?
N5 N6 C9 C10 -178.88(18) . . . . ?
N5 C7 C8 C9 0.0(2) . . . . ?
N12 N11 C34 C35 0.0(2) . . . . ?
N12 N11 C34 C33 -179.76(19) . . . . ?
N12 N11 B2 N13 -55.6(2) . . . . ?
N12 N11 B2 N9 63.6(2) . . . . ?
N12 C36 C35 C34 -0.5(2) . . . . ?
N7 N8 C14 C13 -0.8(2) . . . . ?
N7 N8 C14 C15 -179.89(17) . . . . ?
N10 N9 C29 C30 -0.4(2) . . . . ?
N10 N9 C29 C28 177.79(18) . . . . ?
N10 N9 B2 N13 60.9(2) . . . . ?
N10 N9 B2 N11 -57.0(2) . . . . ?
N10 C31 C30 C29 0.3(2) . . . . ?
N8 N7 C12 C13 -0.1(2) . . . . ?
N8 N7 C12 C11 -179.69(18) . . . . ?
N8 N7 B1 N5 58.8(2) . . . . ?
N8 N7 B1 N3 -60.4(2) . . . . ?
N8 C14 C13 C12 0.8(2) . . . . ?
N13 N14 C41 C42 -177.07(17) . . . . ?
N13 N14 C41 C40 0.6(2) . . . . ?
N13 C39 C40 C41 -0.8(2) . . . . ?
N9 N10 C31 C32 179.81(17) . . . . ?
N9 N10 C31 C30 -0.5(2) . . . . ?
N9 C29 C30 C31 0.1(2) . . . . ?
N3 N4 C4 C5 -180.0(2) . . . . ?
N3 N4 C4 C3 0.8(3) . . . . ?
N3 C2 C3 C4 -0.2(3) . . . . ?
N4 N3 C2 C3 0.7(3) . . . . ?
N4 N3 C2 C1 179.1(2) . . . . ?
N4 N3 B1 N5 -53.2(2) . . . . ?
N4 N3 B1 N7 65.9(2) . . . . ?
N4 C4 C3 C2 -0.4(3) . . . . ?
N11 N12 C36 C35 0.5(2) . . . . ?
N11 N12 C36 C37 -178.15(16) . . . . ?
N11 C34 C35 C36 0.3(2) . . . . ?
C41 N14 N13 C39 -1.1(2) . . . . ?
C41 N14 N13 B2 -176.56(16) . . . . ?
C36 N12 N11 C34 -0.29(19) . . . . ?
C36 N12 N11 B2 170.36(15) . . . . ?
C43 C48 C47 C46 1.2(3) . . . . ?
C43 C44 C45 C46 0.4(4) . . . . ?
C48 C43 C44 C49 -179.41(17) . . . . ?
C48 C43 C44 C45 -1.5(3) . . . . ?
C48 C47 C46 C45 -2.3(4) . . . . ?
C31 N10 N9 C29 0.5(2) . . . . ?
C31 N10 N9 B2 179.50(16) . . . . ?
C17 C16 C21 C20 -0.6(3) . . . . ?
C17 C16 C21 C23 -178.76(19) . . . . ?
C17 C18 C19 C20 -0.8(3) . . . . ?
C44 C43 C48 C47 0.7(3) . . . . ?
C44 C43 C48 C50 179.09(18) . . . . ?
C44 C45 C46 C47 1.4(4) . . . . ?
C42 C41 C40 C39 177.5(2) . . . . ?
C39 N13 B2 N9 126.1(2) . . . . ?
C39 N13 B2 N11 -115.2(2) . . . . ?
C14 C13 C12 N7 -0.4(2) . . . . ?
C14 C13 C12 C11 179.2(2) . . . . ?
C29 N9 B2 N13 -120.3(2) . . . . ?
C29 N9 B2 N11 121.8(2) . . . . ?
C16 C17 C18 C19 -0.1(3) . . . . ?
C16 C21 C20 C19 -0.3(3) . . . . ?
C9 N6 N5 C7 -1.0(2) . . . . ?
C9 N6 N5 B1 173.16(17) . . . . ?
C15 C14 C13 C12 179.8(2) . . . . ?
C12 N7 N8 Ti1 -177.97(12) . . . . ?
C12 N7 N8 C14 0.5(2) . . . . ?
C12 N7 B1 N5 -124.7(2) . . . . ?
C12 N7 B1 N3 116.1(2) . . . . ?
C34 N11 B2 N13 113.1(2) . . . . ?
C34 N11 B2 N9 -127.67(19) . . . . ?
C32 C31 C30 C29 179.96(19) . . . . ?
C21 C20 C19 C18 1.0(3) . . . . ?
C2 N3 N4 Ti1 167.89(16) . . . . ?
C2 N3 N4 C4 -0.9(2) . . . . ?
C2 N3 B1 N5 128.2(2) . . . . ?
C2 N3 B1 N7 -112.7(2) . . . . ?
C51 O4 C54 C53 -33.9(2) . . . . ?
C51 C52 C53 C54 9.7(2) . . . . ?
C49 C44 C45 C46 178.3(2) . . . . ?
C18 C17 C16 O1 -178.04(18) . . . . ?
C18 C17 C16 C21 0.8(3) . . . . ?
C7 N5 B1 N7 122.8(2) . . . . ?
C7 N5 B1 N3 -118.5(2) . . . . ?
C54 O4 C51 C52 40.5(2) . . . . ?
C37 C36 C35 C34 178.07(18) . . . . ?
C27 O2 C24 C25 -11.5(3) . . . . ?
C27 C26 C25 C24 26.2(4) . . . . ?
C5 C4 C3 C2 -179.6(2) . . . . ?
C24 O2 C27 C26 27.4(3) . . . . ?
C10 C9 C8 C7 179.3(2) . . . . ?
C22 C17 C16 O1 0.8(3) . . . . ?
C22 C17 C16 C21 179.65(19) . . . . ?
C22 C17 C18 C19 -179.0(2) . . . . ?
C28 C29 C30 C31 -177.9(2) . . . . ?
C23 C21 C20 C19 177.8(2) . . . . ?
C50 C48 C47 C46 -177.2(2) . . . . ?
C33 C34 C35 C36 -180.0(2) . . . . ?
C38 C39 C40 C41 178.6(2) . . . . ?
C6 C7 C8 C9 178.3(2) . . . . ?
C1 C2 C3 C4 -178.5(3) . . . . ?
B1 N5 C7 C8 -172.82(19) . . . . ?
B1 N5 C7 C6 8.7(3) . . . . ?
B1 N7 N8 Ti1 -0.8(2) . . . . ?
B1 N7 N8 C14 177.67(17) . . . . ?
B1 N7 C12 C13 -176.86(19) . . . . ?
B1 N7 C12 C11 3.5(3) . . . . ?
B1 N3 N4 Ti1 -11.0(2) . . . . ?
B1 N3 N4 C4 -179.74(19) . . . . ?
B1 N3 C2 C3 179.4(2) . . . . ?
B1 N3 C2 C1 -2.2(4) . . . . ?
B2 N13 C39 C40 176.06(19) . . . . ?
B2 N13 C39 C38 -3.4(3) . . . . ?
B2 N9 C29 C30 -179.22(18) . . . . ?
B2 N9 C29 C28 -1.1(3) . . . . ?
B2 N11 C34 C35 -169.70(18) . . . . ?
B2 N11 C34 C33 10.6(3) . . . . ?

loop_
_smtbx_masks_void_nr
_smtbx_masks_void_average_x
_smtbx_masks_void_average_y
_smtbx_masks_void_average_z
_smtbx_masks_void_volume
_smtbx_masks_void_count_electrons
_smtbx_masks_void_content
1 -0.415 -0.603 0.000 1439.0 321.5 ?
